data_2005642
loop_
_publ_author_name
'Kato, K.'
'Morikawa, H.'
'Kimoto, H.'
'Momota, K.'

_publ_contact_author
;
Katsuya Kato
National Industrial Research Institute of Nagoya
1-1 Hirate-cho
Kita-ku
Nagoya 462
Japan
;
_publ_section_title
;
 5,5,8,8-Tetrafluoro-6-methoxy-5,8-dihydroquinoline
;
_journal_issue 11
_journal_name_full 'Acta Crystallographica Section C'
_journal_page_first 2836
_journal_page_last 2837
_journal_paper_doi 10.1107/S0108270196007676
_journal_volume 52
_journal_year 1996
_chemical_formula_analytical 'C10 H7 F4 N O'
_chemical_formula_sum 'C10 H7 F4 N O'
_chemical_formula_weight 233.16
_symmetry_cell_setting monoclinic
_symmetry_space_group_name_H-M 'P 1 21 1'
_atom_type_scat_source 'International Tables for X-ray Crystallography (1974, Vol. IV)'
_cell_angle_alpha 90.
_cell_angle_beta 99.64(1)
_cell_angle_gamma 90.
_cell_formula_units_Z 2
_cell_length_a 4.770(1)
_cell_length_b 11.725(2)
_cell_length_c 8.9911(8)
_cell_measurement_reflns_used 25
_cell_measurement_temperature 296
_cell_measurement_theta_max 21.16
_cell_measurement_theta_min 19.37
_cell_volume 495.76(14)
_computing_cell_refinement 'MSC/AFC Diffractometer Control Software'
_computing_data_collection
;MSC/AFC Diffractometer Control Software (Molecular Structure Corporation,
 1993)
;
_computing_data_reduction 'TEXSAN (Molecular Structure Corporation, 1985)'
_computing_molecular_graphics 'ORTEPII (Johnson, 1976)'
_computing_publication_material TEXSAN
_computing_structure_refinement TEXSAN
_computing_structure_solution 'MITHRIL (Gilmore, 1984)'
_diffrn_measurement_device 'Rigaku AFC5R'
_diffrn_measurement_method \w-2\q
_diffrn_radiation_type 'Mo K\a'
_diffrn_radiation_wavelength 0.71069
_diffrn_reflns_av_R_equivalents 0.010
_diffrn_reflns_limit_h_max 6
_diffrn_reflns_limit_h_min 0
_diffrn_reflns_limit_k_max 14
_diffrn_reflns_limit_k_min 0
_diffrn_reflns_limit_l_max 10
_diffrn_reflns_limit_l_min -11
_diffrn_reflns_number 1342
_diffrn_reflns_theta_max 25.0
_diffrn_standards_decay_% -3.30
_diffrn_standards_interval_time 150
_diffrn_standards_number 3
_exptl_absorpt_coefficient_mu 0.145
_exptl_absorpt_correction_T_max 1.00
_exptl_absorpt_correction_T_min 0.98
_exptl_absorpt_correction_type 'empirical, \y scan (TEXSAN; Molecular Structure Corporation, 1985)'
_exptl_crystal_colour Colourless
_exptl_crystal_density_diffrn 1.562
_exptl_crystal_density_meas ?
_exptl_crystal_description column
_exptl_crystal_size_max 0.3
_exptl_crystal_size_mid 0.2
_exptl_crystal_size_min 0.2
_refine_diff_density_max 0.15
_refine_diff_density_min -0.19
_refine_ls_extinction_method none
_refine_ls_goodness_of_fit_obs 1.41
_refine_ls_hydrogen_treatment 'H atoms: see text'
_refine_ls_number_parameters 144
_refine_ls_number_reflns 810
_refine_ls_R_factor_obs 0.037
_refine_ls_shift/esd_max 0.08
_refine_ls_structure_factor_coef Fsqd
_refine_ls_weighting_details 'w = 4F~o~/\s^2^(F~o~^2^)'
_refine_ls_weighting_scheme calc
_refine_ls_wR_factor_obs 0.036
_reflns_number_observed 810
_reflns_number_total 1206
_reflns_observed_criterion 'I>2.0 \s (I)'
_cod_data_source_file kh1097.cif
_cod_data_source_block global
_cod_depositor_comments
;
The following automatic conversions were performed:
'_symmetry_cell_setting' value 'Monoclinic' changed to 'monoclinic'
according to '/home/saulius/struct/CIF-dictionaries/cif_core.dic'
dictionary named 'cif_core.dic' version 2.4.1 from 2010-06-29.

Automatic conversion script
Id: cif_fix_enum 1527 2010-12-29 10:47:43Z saulius 

The following automatic conversions were performed:

'_symmetry_cell_setting' value 'Monoclinic' changed to 'monoclinic'
according to /home/saulius/struct/CIF-dictionaries/cif_core.dic
dictionary named 'cif_core.dic' version 2.4.1 from 2010-06-29.

Automatic conversion script
Id: cif_fix_values 1715 2011-07-08 13:25:40Z adriana 

The following automatic conversions were performed:

'_exptl_crystal_density_meas' value 'not measured' was changed to '?'
- the value is perceived as not measured.

Automatic conversion script
Id: cif_fix_values 3008 2015-01-20 13:52:24Z robertas 

The following automatic conversions were performed:

'_refine_ls_weighting_scheme' value '4F~o~/\s^2^(F~o~^2^)' was
changed to 'calc'. New tag '_refine_ls_weighting_details' was
created. The value of the new tag was set to 'w =
4F~o~/\s^2^(F~o~^2^)'.

Automatic conversion script
Id: cif_fix_values 3143 2015-03-26 13:38:13Z robertas 
;
_cod_original_cell_volume 495.8(2)
_cod_original_sg_symbol_H-M 'P 21'
_cod_original_formula_sum 'C10 H7 F4 N1 O1'
_cod_database_code 2005642

loop_
_atom_site_aniso_label
_atom_site_aniso_U_11
_atom_site_aniso_U_22
_atom_site_aniso_U_33
_atom_site_aniso_U_12
_atom_site_aniso_U_13
_atom_site_aniso_U_23
F(1) 0.0830(10) 0.0870(10) 0.0450(10) 0.0020(10) 0.0081(9) -0.0010(10)
F(2) 0.0610(10) 0.0870(10) 0.0760(10) -0.0050(10) 0.0350(8) 0.0100(10)
F(3) 0.0549(9) 0.0720(10) 0.0780(10) -0.0040(10) 0.0351(8) -0.0030(10)
F(4) 0.0790(10) 0.0660(10) 0.0436(8) -0.0020(10) 0.0139(8) -0.0010(10)
O(1) 0.097(2) 0.0560(10) 0.0620(10) -0.0040(10) 0.0290(10) 0.0090(10)
N(1) 0.082(2) 0.055(2) 0.065(2) 0.0000(10) 0.0330(10) -0.0030(10)
C(2) 0.109(3) 0.052(2) 0.080(2) 0.003(2) 0.042(2) 0.003(2)
C(3) 0.111(3) 0.060(2) 0.085(2) 0.008(2) 0.046(2) -0.013(2)
C(4) 0.087(2) 0.074(2) 0.059(2) 0.000(2) 0.035(2) -0.007(2)
C(5) 0.048(2) 0.074(2) 0.0430(10) -0.0060(10) 0.0170(10) 0.000(2)
C(6) 0.053(2) 0.053(2) 0.052(2) -0.003(2) 0.0130(10) 0.003(2)
C(7) 0.057(2) 0.054(2) 0.048(2) -0.005(2) 0.0170(10) -0.005(2)
C(8) 0.0460(10) 0.055(2) 0.0460(10) -0.0020(10) 0.0190(10) -0.005(2)
C(9) 0.051(2) 0.054(2) 0.0480(10) -0.006(2) 0.0180(10) -0.001(2)
C(10) 0.047(2) 0.055(2) 0.047(2) -0.0020(10) 0.0160(10) -0.006(2)
C(11) 0.134(3) 0.055(2) 0.080(3) 0.000(3) 0.023(2) 0.005(2)

loop_
_atom_site_label
_atom_site_fract_x
_atom_site_fract_y
_atom_site_fract_z
_atom_site_U_iso_or_equiv
F(1) 0.3527(4) 0.1014(2) 0.5002(2) 5.66(9)
F(2) -0.0836(4) 0.0894(2) 0.3889(2) 5.68(8)
F(3) 0.6672(3) 0.1583(2) 0.0566(2) 5.17(7)
F(4) 0.2411(4) 0.1479(2) -0.0702(2) 4.92(7)
O(1) 0.2350(5) -0.0901(2) 0.3333(2) 5.5(1)
N(1) 0.3196(6) 0.3444(2) 0.1012(3) 5.1(1)
C(2) 0.2372(8) 0.4329(3) 0.1742(4) 6.1(2)
C(3) 0.1342(9) 0.4242(3) 0.3094(4) 6.5(2)
C(4) 0.1194(7) 0.3186(3) 0.3716(3) 5.6(2)
C(5) 0.1865(6) 0.1068(3) 0.3598(3) 4.3(1)
C(6) 0.2674(6) 0.0108(3) 0.2663(3) 4.1(1)
C(7) 0.3579(6) 0.0281(3) 0.1364(3) 4.1(1)
C(8) 0.3886(6) 0.1429(3) 0.0751(3) 3.8(1)
C(9) 0.3019(6) 0.2419(3) 0.1629(3) 3.9(1)
C(10) 0.2030(6) 0.2242(3) 0.2970(3) 3.9(1)
C(11) 0.307(1) -0.1896(3) 0.2560(4) 7.0(2)
H(2) 0.2493 0.5066 0.1319 7.4
H(3) 0.0753 0.4901 0.3573 7.8
H(4) 0.0529 0.3099 0.4649 6.7
H(7) 0.4047 -0.0361 0.0810 5.0
H(8) 0.2778 -0.2556 0.3128 8.4
H(9) 0.1909 -0.1937 0.1595 8.4
H(10) 0.5014 -0.1858 0.2444 8.4

loop_
_geom_angle_atom_site_label_1
_geom_angle_atom_site_label_2
_geom_angle_atom_site_label_3
_geom_angle
_geom_angle_publ_flag
C(2) N(1) C(9) 117.1(3) yes
N(1) C(2) C(3) 123.7(3) yes
C(2) C(3) C(4) 118.4(3) yes
C(3) C(4) C(10) 119.1(3) yes
C(4) C(10) C(9) 118.0(2) yes
N(1) C(9) C(10) 123.6(2) yes
C(5) C(6) C(7) 122.2(3) yes
C(6) C(7) C(8) 122.5(3) yes
C(7) C(8) C(9) 117.2(2) yes
C(8) C(9) C(10) 120.5(3) yes
C(5) C(10) C(9) 121.0(2) yes
C(6) C(5) C(10) 116.5(2) yes
C(5) C(6) O(1) 110.5(2) yes
C(7) C(6) O(1) 127.3(3) yes
C(6) O(1) C(11) 116.4(2) yes
F(1) C(5) F(2) 103.5(2) yes
F(3) C(8) F(4) 103.3(2) yes

loop_
_geom_bond_atom_site_label_1
_geom_bond_atom_site_label_2
_geom_bond_distance
_geom_bond_publ_flag
N(1) C(2) 1.323(4) yes
N(1) C(9) 1.332(4) yes
C(2) C(3) 1.389(5) yes
C(3) C(4) 1.366(5) yes
C(4) C(10) 1.387(4) yes
C(5) C(10) 1.495(4) yes
C(5) C(6) 1.494(4) yes
C(6) C(7) 1.327(4) yes
C(7) C(8) 1.471(4) yes
C(8) C(9) 1.501(4) yes
C(9) C(10) 1.382(4) yes
C(6) O(1) 1.348(4) yes
O(1) C(11) 1.430(4) yes
C(5) F(1) 1.375(3) yes
C(5) F(2) 1.372(3) yes
C(8) F(3) 1.378(3) yes
C(8) F(4) 1.378(3) yes
